data_8104117
loop_
_publ_author_name
'Dronskowski, R.'
'Simon, A.'
'Plambeck-Fischer, P.'

_publ_section_title
;
 Verfeinerung der Kristallstrukturen von Ta5As4 und monoklinem Nb4.7Te4
;
_journal_name_full 'Zeitschrift fuer Kristallographie (149,1979-)'
_journal_page_first 101
_journal_page_last 110
_journal_volume 198
_journal_year 1992
_chemical_formula_sum 'As4 Ta5'
_chemical_name_systematic 'Ta5 As4'
_space_group_IT_number 87
_symmetry_space_group_name_Hall '-I 4'
_symmetry_space_group_name_H-M 'I 4/m'
_cell_angle_alpha 90
_cell_angle_beta 90
_cell_angle_gamma 90
_cell_formula_units_Z 2
_cell_length_a 9.7975
_cell_length_b 9.7975
_cell_length_c 3.4296
_cell_volume 329.211
_citation_journal_id_ASTM ZEKRDZ
_cod_data_source_file Dronskowski_ZEKRDZ_1992_16.cif
_cod_data_source_block As4Ta5
_cod_original_cell_volume 329.2107
_cod_database_code 8104117

loop_
_symmetry_equiv_pos_as_xyz
x,y,z
-y,x,z
-x,-y,z
y,-x,z
-x,-y,-z
y,-x,-z
x,y,-z
-y,x,-z
x+1/2,y+1/2,z+1/2
-y+1/2,x+1/2,z+1/2
-x+1/2,-y+1/2,z+1/2
y+1/2,-x+1/2,z+1/2
-x+1/2,-y+1/2,-z+1/2
y+1/2,-x+1/2,-z+1/2
x+1/2,y+1/2,-z+1/2
-y+1/2,x+1/2,-z+1/2

loop_
_atom_site_label
_atom_site_type_symbol
_atom_site_fract_x
_atom_site_fract_y
_atom_site_fract_z
_atom_site_occupancy
_atom_site_U_iso_or_equiv
Ta1 Ta+2 0 0 0 1 0.0
As1 As-3 0.0518 0.284 0 1 0.0
Ta2 Ta+2 0.305 0.3682 0 1 0.0
